data_7232869
loop_
_publ_author_name
'Zhang, Tao'
'Ling, Bo-Kai'
'Hu, Yue-Qiao'
'Han, Tian'
'Zheng, Yan-Zhen'

_publ_section_title
;
 An anionic manganese(ii) metal--organic framework for uranyl adsorption
;
_journal_issue 26
_journal_name_full CrystEngComm
_journal_page_first 3901
_journal_paper_doi 10.1039/C9CE00603F
_journal_volume 21
_journal_year 2019
_chemical_formula_moiety 'C21 H3 Mn5 N6 O24'
_chemical_formula_sum 'C21 H3 Mn5 N6 O24'
_chemical_formula_weight 997.99
_space_group_crystal_system tetragonal
_space_group_IT_number 120
_space_group_name_Hall 'I -4 -2c'
_space_group_name_H-M_alt 'I -4 c 2'
_symmetry_space_group_name_Hall 'I -4 -2c'
_symmetry_space_group_name_H-M 'I -4 c 2'
_atom_sites_solution_hydrogens geom
_atom_sites_solution_primary direct
_audit_creation_date 2018-03-19
_audit_creation_method
;
Olex2 1.2
(compiled 2017.08.10 svn.r3458 for OlexSys, GUI svn.r5381)
;
_audit_update_record
;
2019-05-11 deposited with the CCDC.    2019-06-05 downloaded from the CCDC.
;
_cell_angle_alpha 90
_cell_angle_beta 90
_cell_angle_gamma 90
_cell_formula_units_Z 16
_cell_length_a 26.343(7)
_cell_length_b 26.343(7)
_cell_length_c 37.301(11)
_cell_measurement_reflns_used 9663
_cell_measurement_temperature 150
_cell_measurement_theta_max 24.890
_cell_measurement_theta_min 1.092
_cell_volume 25885(12)
_computing_molecular_graphics 'Olex2 (Dolomanov et al., 2009)'
_computing_publication_material 'Olex2 (Dolomanov et al., 2009)'
_computing_structure_refinement 'ShelXL (Sheldrick, 2015)'
_computing_structure_solution 'SIR2004 (Burla et al., 2007)'
_diffrn_ambient_temperature 150
_diffrn_measured_fraction_theta_full 0.987
_diffrn_measured_fraction_theta_max 0.987
_diffrn_measurement_device_type 'CCD area detector'
_diffrn_measurement_method 'phi and omiga scans'
_diffrn_radiation_type MoK\a
_diffrn_radiation_wavelength 0.71073
_diffrn_reflns_av_R_equivalents 0.1118
_diffrn_reflns_av_unetI/netI 0.0902
_diffrn_reflns_Laue_measured_fraction_full 0.987
_diffrn_reflns_Laue_measured_fraction_max 0.987
_diffrn_reflns_limit_h_max 30
_diffrn_reflns_limit_h_min -29
_diffrn_reflns_limit_k_max 30
_diffrn_reflns_limit_k_min -31
_diffrn_reflns_limit_l_max 43
_diffrn_reflns_limit_l_min -29
_diffrn_reflns_number 85188
_diffrn_reflns_point_group_measured_fraction_full 0.987
_diffrn_reflns_point_group_measured_fraction_max 0.987
_diffrn_reflns_theta_full 24.891
_diffrn_reflns_theta_max 24.890
_diffrn_reflns_theta_min 1.092
_exptl_absorpt_coefficient_mu 1.004
_exptl_crystal_colour 'clear light colourless'
_exptl_crystal_colour_lustre clear
_exptl_crystal_colour_modifier light
_exptl_crystal_colour_primary colourless
_exptl_crystal_density_diffrn 1.024
_exptl_crystal_description cubic
_exptl_crystal_F_000 7808
_platon_squeeze_details
;
TITL 1 in I-4c2
CELL   26.3430   26.3430   37.3010     90.00     90.00     90.00
SPGR I-4c2
# Solvent Accessible Volume =     15045
# Electrons Found in S.A.V. =      6762
# Note: Atoms in Void as Cxxx and Qxxx all others
C101 0.850 0.409 0.350 !       8.31 eA-3
C102 0.264 0.242 0.189 !       7.55 eA-3
C103 0.267 0.574 0.485 !       7.40 eA-3
C104 0.345 0.180 0.385 !       6.79 eA-3
C105 0.852 0.650 0.342 !       6.22 eA-3
C106 0.394 0.798 0.365 !       5.60 eA-3
C107 0.227 0.929 0.062 !       5.45 eA-3
Q108 0.991 0.364 0.351 !       5.12 eA-3
C109 0.451 0.197 0.384 !       4.76 eA-3
C110 0.892 0.250 0.232 !       4.47 eA-3
Q111 0.153 0.230 0.149 !       4.47 eA-3
Q112 0.087 0.699 0.290 !       4.36 eA-3
C113 0.593 0.051 0.390 !       4.33 eA-3
C114 0.984 0.212 0.484 !       4.27 eA-3
C115 0.208 0.144 0.182 !       4.23 eA-3
C116 0.089 0.685 0.312 !       4.23 eA-3
C117 0.564 0.976 0.352 !       4.23 eA-3
C118 0.338 0.966 0.353 !       4.08 eA-3
Q119 0.453 0.528 0.405 !       3.97 eA-3
C120 0.079 0.042 0.493 !       3.95 eA-3
C121 0.189 0.312 0.217 !       3.90 eA-3
C122 0.318 0.468 0.002 !       3.84 eA-3
C123 0.262 0.772 0.189 !       3.84 eA-3
C124 0.031 0.787 0.055 !       3.77 eA-3
C125 0.069 0.932 0.072 !       3.76 eA-3
C126 0.500 0.498 0.399 !       3.76 eA-3
C127 0.158 0.862 0.241 !       3.69 eA-3
C128 0.038 0.713 0.070 !       3.68 eA-3
Q129 0.345 0.191 0.171 !       3.67 eA-3
C130 0.951 0.306 0.078 !       3.67 eA-3
C131 0.295 0.076 0.109 !       3.63 eA-3
C132 0.189 0.288 0.278 !       3.58 eA-3
C133 0.189 0.709 0.784 !       3.54 eA-3
C134 0.500 1.001 0.336 !       3.54 eA-3
C135 0.430 0.791 0.090 !       3.53 eA-3
C136 0.268 0.045 0.055 !       3.48 eA-3
C137 0.282 0.857 0.009 !       3.47 eA-3
C138 0.547 0.767 0.947 !       3.47 eA-3
Q139 0.119 0.670 0.162 !       3.41 eA-3
C140 0.183 0.305 0.250 !       3.34 eA-3
C141 0.563 0.054 0.365 !       3.33 eA-3
C142 0.015 0.046 0.027 !       3.32 eA-3
Q143 0.788 0.103 0.006 !       3.29 eA-3
C144 0.750 0.614 0.235 !       3.25 eA-3
Q145 0.563 0.329 0.939 !       3.20 eA-3
Q146 0.063 0.829 0.439 !       3.20 eA-3
C147 0.259 0.466 0.429 !       3.14 eA-3
C148 0.773 0.485 0.010 !       3.12 eA-3
Q149 0.076 0.271 0.078 !       3.11 eA-3
C150 0.484 0.856 0.382 !       3.11 eA-3
C151 0.885 0.323 0.375 !       3.08 eA-3
C152 0.944 0.068 0.462 !       3.08 eA-3
C153 0.600 0.563 0.433 !       3.05 eA-3
C154 0.906 0.341 0.398 !       3.02 eA-3
C155 0.555 0.928 0.439 !       3.01 eA-3
C156 0.658 0.882 0.146 !       3.01 eA-3
Q157 0.834 0.337 0.022 !       2.99 eA-3
C158 0.935 0.556 0.447 !       2.98 eA-3
C159 0.532 0.208 0.092 !       2.97 eA-3
C160 0.038 0.277 0.921 !       2.94 eA-3
C161 0.538 0.777 0.421 !       2.94 eA-3
C162 0.295 0.472 0.460 !       2.94 eA-3
Q163 0.532 0.821 0.354 !       2.93 eA-3
Q164 0.141 0.328 0.468 !       2.92 eA-3
C165 0.486 0.145 0.383 !       2.91 eA-3
C166 0.334 0.090 0.022 !       2.90 eA-3
C167 0.875 0.313 0.454 !       2.90 eA-3
C168 0.196 0.827 0.226 !       2.88 eA-3
C169 0.937 0.464 0.403 !       2.87 eA-3
C170 0.119 0.648 0.432 !       2.87 eA-3
C171 0.583 0.785 0.421 !       2.85 eA-3
C172 0.858 0.511 0.485 !       2.83 eA-3
Q173 0.304 0.997 0.123 !       2.80 eA-3
Q174 0.723 0.507 0.431 !       2.75 eA-3
C175 0.092 0.401 0.014 !       2.74 eA-3
Q176 0.213 0.702 0.179 !       2.74 eA-3
Q177 0.339 0.835 0.094 !       2.73 eA-3
C178 0.968 0.578 0.375 !       2.73 eA-3
C179 0.169 0.946 0.430 !       2.71 eA-3
C180 0.189 0.548 0.383 !       2.70 eA-3
Q181 0.946 0.245 0.226 !       2.70 eA-3
Q182 0.578 0.183 0.569 !       2.70 eA-3
Q183 0.078 0.683 0.069 !       2.70 eA-3
C184 0.390 0.842 0.058 !       2.70 eA-3
C185 0.765 0.641 0.221 !       2.70 eA-3
C186 0.337 0.689 0.288 !       2.69 eA-3
Q187 0.087 0.682 0.181 !       2.69 eA-3
C188 0.784 0.577 0.009 !       2.67 eA-3
C189 0.320 0.684 0.344 !       2.66 eA-3
Q190 0.726 0.213 0.670 !       2.66 eA-3
Q191 0.501 0.848 0.161 !       2.65 eA-3
Q192 0.586 0.110 0.155 !       2.64 eA-3
C193 0.977 0.716 0.016 !       2.64 eA-3
C194 0.108 0.300 0.065 !       2.63 eA-3
Q195 0.987 0.052 0.116 !       2.63 eA-3
C196 0.500 0.999 0.461 !       2.61 eA-3
C197 0.454 0.863 0.407 !       2.60 eA-3
C198 0.015 0.551 0.439 !       2.60 eA-3
C199 0.155 0.157 0.249 !       2.60 eA-3
;
_refine_diff_density_max 1.000
_refine_diff_density_min -1.183
_refine_diff_density_rms 0.159
_refine_ls_abs_structure_details
;
 Refined as an inversion twin.
;
_refine_ls_abs_structure_Flack 0.37(4)
_refine_ls_extinction_method none
_refine_ls_goodness_of_fit_ref 1.044
_refine_ls_hydrogen_treatment constr
_refine_ls_matrix_type full
_refine_ls_number_parameters 506
_refine_ls_number_reflns 11061
_refine_ls_number_restraints 430
_refine_ls_restrained_S_all 1.036
_refine_ls_R_factor_all 0.1094
_refine_ls_R_factor_gt 0.0926
_refine_ls_shift/su_max 0.000
_refine_ls_shift/su_mean 0.000
_refine_ls_structure_factor_coef Fsqd
_refine_ls_weighting_details 'w=1/[\s^2^(Fo^2^)+(0.2000P)^2^] where P=(Fo^2^+2Fc^2^)/3'
_refine_ls_weighting_scheme calc
_refine_ls_wR_factor_gt 0.2405
_refine_ls_wR_factor_ref 0.2546
_reflns_Friedel_coverage 0.901
_reflns_Friedel_fraction_full 0.988
_reflns_Friedel_fraction_max 0.988
_reflns_number_gt 9401
_reflns_number_total 11061
_reflns_threshold_expression 'I > 2\s(I)'
_cod_data_source_file c9ce00603f2.cif
_cod_data_source_block 1_sq
_cod_depositor_comments 'Adding full bibliography for 7232869.cif.'
_cod_original_cell_volume 25885(16)
_cod_database_code 7232869
_shelx_shelxl_version_number 2014/7
_shelx_space_group_comment
;
The symmetry employed for this shelxl refinement is uniquely defined
by the following loop, which should always be used as a source of
symmetry information in preference to the above space-group names.
They are only intended as comments.
;
_olex2_refinement_description
;
1. Twinned data refinement
 Scales: 0.63(5)
 0.37(5)
2. Fixed Uiso
 At 1.2 times of:
  All C(H) groups
3. Restrained distances
 C20-C19
 2.2 with sigma of 0.02
4. Rigid bond restraints
 C12, C18, C20, C11, C21, C3, C10, C13, C4, C15, C19, C8, C16, C5, C14, C2, C6,
  C17, C1, C7, C9, N3, N1, N2, N6, N5, N4, O20, O6, O23, O17, O4, O1, O21, O19,
 O24, O7, O10, O16, O13, O2, O8, O3, O12, O18, O15, O11, O22, O5, O14, O9
 with sigma for 1-2 distances of 0.01 and sigma for 1-3 distances of 0.01
5. Uiso/Uaniso restraints and constraints
C12 \\sim C18 \\sim C20 \\sim C11 \\sim C21 \\sim C3 \\sim C10 \\sim C13 \\sim
C4 \\sim C15 \\sim C19 \\sim C8 \\sim C16 \\sim C5 \\sim C14 \\sim C2 \\sim C6
\\sim C17 \\sim C1 \\sim C7 \\sim C9 \\sim N3 \\sim N1 \\sim N2 \\sim N6 \\sim
N5 \\sim N4 \\sim O20 \\sim O6 \\sim O23 \\sim O17 \\sim O4 \\sim O1 \\sim O21
\\sim O19 \\sim O24 \\sim O7 \\sim O10 \\sim O16 \\sim O13 \\sim O2 \\sim O8
\\sim O3 \\sim O12 \\sim O18 \\sim O15 \\sim O11 \\sim O22 \\sim O5 \\sim O14
\\sim O9: within 2A with sigma of 0.02 and sigma for terminal atoms of 0.02
Uanis(C6) \\sim Ueq: with sigma of 0.01 and sigma for terminal atoms of 0.02
Uanis(O6) \\sim Ueq, Uanis(C11) \\sim Ueq, Uanis(C3) \\sim Ueq, Uanis(C7) \\sim
Ueq: with sigma of 0.01 and sigma for terminal atoms of 0.02
6.a Aromatic/amide H refined with riding coordinates:
 C13(H13), C19(H19), C5(H5)
;
_olex2_submission_special_instructions 'No special instructions were received'
_platon_squeeze_void_probe_radius 1.20
_platon_1_sq_details
;
Disordered volatile and ionic guests per formula unit were removed by SQUEEZE.
The values were calculated
based on elemental analysis and TGA data.
Guest = 5K+,7CH3CN and 8H2O
;

loop_
_space_group_symop_operation_xyz
'x, y, z'
'y, -x, -z'
'-x, -y, z'
'-y, x, -z'
'-x, y, z+1/2'
'y, x, -z+1/2'
'x, -y, z+1/2'
'-y, -x, -z+1/2'
'x+1/2, y+1/2, z+1/2'
'y+1/2, -x+1/2, -z+1/2'
'-x+1/2, -y+1/2, z+1/2'
'-y+1/2, x+1/2, -z+1/2'
'-x+1/2, y+1/2, z+1'
'y+1/2, x+1/2, -z+1'
'x+1/2, -y+1/2, z+1'
'-y+1/2, -x+1/2, -z+1'

loop_
_atom_site_label
_atom_site_type_symbol
_atom_site_fract_x
_atom_site_fract_y
_atom_site_fract_z
_atom_site_U_iso_or_equiv
_atom_site_adp_type
_atom_site_occupancy
_atom_site_site_symmetry_order
_atom_site_calc_flag
_atom_site_refinement_flags_posn
_atom_site_refinement_flags_adp
Mn1 Mn 0.01695(8) 0.17384(8) -0.16046(6) 0.0368(5) Uani 1 1 d . .
Mn3 Mn -0.05058(9) 0.35741(9) -0.24464(7) 0.0388(5) Uani 1 1 d . .
Mn4 Mn -0.01704(8) 0.17655(9) -0.33652(6) 0.0362(5) Uani 1 1 d . .
Mn2 Mn -0.13790(9) 0.16841(8) -0.04510(5) 0.0349(5) Uani 1 1 d . .
Mn5 Mn 0.22135(8) 0.18628(8) -0.09744(5) 0.0325(5) Uani 1 1 d . .
O20 O -0.0640(3) 0.2427(3) -0.3213(2) 0.0244(17) Uani 1 1 d . U
O6 O -0.1650(5) 0.1566(4) 0.0648(2) 0.043(2) Uani 1 1 d . U
O23 O 0.0776(4) 0.4408(4) -0.2166(2) 0.034(2) Uani 1 1 d . U
O17 O -0.0246(4) 0.2490(4) -0.1642(3) 0.041(2) Uani 1 1 d . U
O4 O -0.1839(4) 0.0439(4) -0.1060(3) 0.040(2) Uani 1 1 d . U
O1 O -0.0027(4) 0.1793(4) -0.1034(3) 0.040(2) Uani 1 1 d . U
O21 O 0.0245(4) 0.3477(4) -0.2701(3) 0.039(2) Uani 1 1 d . U
O19 O -0.0817(3) 0.3014(4) -0.2780(2) 0.030(2) Uani 1 1 d . U
O24 O 0.0989(3) 0.3834(4) -0.2731(3) 0.036(2) Uani 1 1 d . U
O7 O -0.1492(4) 0.2532(4) 0.0491(2) 0.037(2) Uani 1 1 d . U
O10 O -0.2801(4) 0.2359(4) -0.0687(3) 0.048(3) Uani 1 1 d . U
O16 O 0.2324(4) 0.0430(4) -0.1453(3) 0.044(3) Uani 1 1 d . U
O13 O 0.0872(5) 0.2167(4) -0.1496(3) 0.053(3) Uani 1 1 d . U
O2 O -0.0638(4) 0.1581(4) -0.0606(3) 0.041(2) Uani 1 1 d . U
O8 O -0.1247(4) 0.2335(5) -0.0081(3) 0.048(3) Uani 1 1 d . U
O3 O -0.1572(4) 0.0937(4) -0.0651(3) 0.041(2) Uani 1 1 d . U
O12 O -0.1488(4) 0.2194(4) -0.0895(2) 0.042(2) Uani 1 1 d . U
O18 O -0.0572(4) 0.3055(4) -0.2010(3) 0.042(2) Uani 1 1 d . U
O15 O 0.2414(4) 0.1226(4) -0.1321(3) 0.041(2) Uani 1 1 d . U
O11 O -0.2016(5) 0.2796(5) -0.1113(3) 0.055(3) Uani 1 1 d . U
O22 O 0.0011(4) 0.4075(4) -0.2129(3) 0.048(2) Uani 1 1 d . U
O5 O -0.1473(4) 0.1342(4) 0.0076(2) 0.038(2) Uani 1 1 d . U
O14 O 0.1718(4) 0.2100(4) -0.1372(3) 0.042(2) Uani 1 1 d . U
O9 O -0.2239(4) 0.1847(4) -0.0451(3) 0.041(2) Uani 1 1 d . U
N3 N 0.0028(5) 0.1836(4) -0.2184(3) 0.034(2) Uani 1 1 d . U
N1 N -0.1169(4) 0.0736(4) -0.1560(3) 0.030(2) Uani 1 1 d . U
N2 N -0.0515(5) 0.1235(5) -0.1535(3) 0.034(2) Uani 1 1 d . U
N6 N 0.1318(4) 0.0509(4) -0.1573(3) 0.029(2) Uani 1 1 d . U
N5 N 0.0769(5) 0.1173(5) -0.1597(3) 0.039(2) Uani 1 1 d . U
N4 N -0.0123(5) 0.1848(5) -0.2785(3) 0.041(3) Uani 1 1 d . U
C12 C -0.0300(5) 0.2289(5) -0.2643(3) 0.030(3) Uani 1 1 d . U
C18 C 0.1260(5) 0.1342(5) -0.1512(3) 0.026(2) Uani 1 1 d . U
C20 C 0.1567(5) 0.0928(5) -0.1486(3) 0.031(3) Uani 1 1 d D U
C11 C -0.0227(4) 0.2285(5) -0.2266(3) 0.021(2) Uani 1 1 d . U
C21 C 0.2137(5) 0.0879(5) -0.1400(3) 0.031(3) Uani 1 1 d . U
C3 C -0.1151(4) 0.0932(4) -0.1213(3) 0.022(2) Uani 1 1 d . U
C10 C -0.0335(4) 0.2642(5) -0.1943(3) 0.025(2) Uani 1 1 d . U
C13 C 0.0086(6) 0.1622(6) -0.2486(4) 0.042(3) Uani 1 1 d . U
H13 H 0.0270 0.1313 -0.2506 0.050 Uiso 1 1 calc R .
C4 C -0.1550(5) 0.0755(5) -0.0946(3) 0.027(2) Uani 1 1 d . U
C15 C 0.0538(6) 0.3789(5) -0.2598(4) 0.038(3) Uani 1 1 d . U
C19 C 0.0823(5) 0.0676(6) -0.1628(3) 0.036(3) Uani 1 1 d D U
H19 H 0.0549 0.0454 -0.1682 0.043 Uiso 1 1 calc R .
C8 C -0.2365(6) 0.2215(5) -0.0635(4) 0.037(3) Uani 1 1 d . U
C16 C 0.0450(5) 0.4083(6) -0.2269(4) 0.035(3) Uani 1 1 d . U
C5 C -0.0829(6) 0.0968(6) -0.1728(4) 0.039(3) Uani 1 1 d . U
H5 H -0.0802 0.0949 -0.1981 0.047 Uiso 1 1 calc R .
C14 C -0.0627(5) 0.2604(5) -0.2887(3) 0.023(2) Uani 1 1 d . U
C2 C -0.0687(4) 0.1246(5) -0.1204(3) 0.022(2) Uani 1 1 d . U
C6 C -0.1425(4) 0.2224(5) 0.0244(3) 0.021(2) Uani 1 1 d . U
C17 C 0.1353(6) 0.1909(6) -0.1466(4) 0.036(3) Uani 1 1 d . U
C1 C -0.0413(6) 0.1548(5) -0.0927(4) 0.035(3) Uani 1 1 d . U
C7 C -0.1536(5) 0.1666(5) 0.0325(3) 0.026(2) Uani 1 1 d . U
C9 C -0.1988(6) 0.2429(7) -0.0892(3) 0.043(3) Uani 1 1 d . U

loop_
_atom_site_aniso_label
_atom_site_aniso_U_11
_atom_site_aniso_U_22
_atom_site_aniso_U_33
_atom_site_aniso_U_23
_atom_site_aniso_U_13
_atom_site_aniso_U_12
Mn1 0.0370(13) 0.0298(11) 0.0437(12) -0.0040(10) -0.0064(10) 0.0044(8)
Mn3 0.0330(12) 0.0334(12) 0.0498(13) -0.0003(10) -0.0003(10) 0.0006(9)
Mn4 0.0327(12) 0.0391(13) 0.0367(11) -0.0024(10) -0.0029(9) 0.0000(9)
Mn2 0.0412(13) 0.0355(12) 0.0280(10) 0.0014(9) -0.0001(9) 0.0051(9)
Mn5 0.0375(12) 0.0333(11) 0.0267(9) 0.0001(9) 0.0008(9) -0.0071(9)
O20 0.025(4) 0.022(4) 0.026(4) 0.007(3) 0.006(3) -0.005(3)
O6 0.068(6) 0.042(5) 0.018(4) 0.019(4) -0.002(4) 0.010(5)
O23 0.039(5) 0.035(5) 0.030(5) -0.007(4) 0.003(4) -0.003(4)
O17 0.046(6) 0.037(5) 0.041(5) -0.007(4) -0.012(5) 0.007(4)
O4 0.052(6) 0.030(5) 0.037(5) 0.001(4) 0.000(5) -0.001(4)
O1 0.041(5) 0.037(5) 0.042(5) -0.009(4) 0.014(4) -0.008(4)
O21 0.037(5) 0.029(5) 0.050(6) -0.011(4) 0.009(4) -0.009(4)
O19 0.022(4) 0.031(5) 0.036(5) -0.015(4) 0.000(4) -0.001(4)
O24 0.030(5) 0.031(5) 0.048(5) 0.007(4) -0.009(4) -0.006(4)
O7 0.040(5) 0.043(5) 0.030(4) 0.008(4) 0.003(4) 0.003(4)
O10 0.043(6) 0.053(7) 0.048(6) -0.014(5) -0.003(5) 0.024(5)
O16 0.020(5) 0.048(6) 0.064(7) -0.026(5) 0.004(4) 0.007(4)
O13 0.056(6) 0.045(6) 0.059(7) -0.004(5) 0.001(6) 0.032(5)
O2 0.049(6) 0.047(6) 0.028(4) -0.004(4) 0.007(4) -0.006(5)
O8 0.046(6) 0.063(7) 0.035(5) 0.005(5) 0.004(5) -0.001(5)
O3 0.057(6) 0.029(5) 0.036(5) -0.009(4) 0.008(5) 0.015(4)
O12 0.040(5) 0.062(7) 0.024(5) -0.005(4) 0.003(4) 0.019(5)
O18 0.046(6) 0.034(5) 0.045(6) 0.000(4) 0.000(5) 0.015(4)
O15 0.029(5) 0.041(5) 0.053(6) -0.005(5) 0.005(5) -0.010(4)
O11 0.077(8) 0.063(7) 0.025(5) -0.009(4) 0.001(5) 0.036(6)
O22 0.041(6) 0.039(6) 0.063(7) -0.009(5) -0.001(5) -0.007(4)
O5 0.057(6) 0.046(5) 0.012(4) 0.000(4) -0.016(4) 0.004(5)
O14 0.038(5) 0.049(6) 0.039(5) -0.005(5) -0.004(5) -0.013(4)
O9 0.051(6) 0.036(6) 0.035(5) 0.009(4) -0.003(5) 0.008(4)
N3 0.026(6) 0.035(6) 0.041(5) 0.002(5) -0.006(5) -0.008(4)
N1 0.025(5) 0.027(6) 0.038(5) 0.003(4) -0.004(4) 0.000(4)
N2 0.037(6) 0.041(7) 0.023(5) -0.010(5) 0.006(4) 0.000(5)
N6 0.027(5) 0.041(6) 0.020(5) -0.003(4) 0.009(4) 0.002(4)
N5 0.046(6) 0.040(6) 0.033(6) 0.005(5) 0.001(5) 0.005(5)
N4 0.045(7) 0.037(6) 0.042(5) -0.007(5) 0.003(5) 0.004(5)
C12 0.032(6) 0.038(6) 0.022(5) -0.005(5) -0.001(5) 0.018(5)
C18 0.030(6) 0.028(5) 0.019(5) -0.001(5) -0.002(5) 0.010(4)
C20 0.032(5) 0.032(6) 0.029(6) -0.010(5) 0.017(5) 0.001(4)
C11 0.006(5) 0.036(5) 0.022(4) 0.016(4) 0.001(4) 0.005(4)
C21 0.035(6) 0.028(6) 0.029(6) -0.002(5) -0.006(5) -0.003(5)
C3 0.015(5) 0.016(5) 0.034(5) -0.001(4) 0.006(4) 0.012(4)
C10 0.012(5) 0.028(6) 0.036(6) -0.002(5) -0.014(5) 0.003(4)
C13 0.033(7) 0.038(7) 0.053(7) 0.000(6) 0.009(6) 0.016(6)
C4 0.027(6) 0.031(6) 0.024(5) -0.004(5) -0.009(5) 0.007(5)
C15 0.048(7) 0.017(6) 0.048(7) -0.002(5) -0.018(6) -0.008(5)
C19 0.036(6) 0.052(7) 0.021(6) -0.002(6) 0.006(6) -0.006(5)
C8 0.041(6) 0.026(6) 0.042(7) 0.014(5) -0.004(6) 0.019(6)
C16 0.029(6) 0.044(7) 0.031(6) 0.010(5) -0.014(5) 0.000(5)
C5 0.058(9) 0.038(7) 0.022(5) 0.010(5) 0.004(5) -0.002(6)
C14 0.027(6) 0.024(6) 0.020(5) 0.012(4) -0.002(5) 0.003(5)
C2 0.018(5) 0.025(6) 0.024(5) 0.016(4) 0.000(4) 0.004(4)
C6 0.018(5) 0.041(5) 0.004(4) 0.002(4) 0.001(4) 0.012(4)
C17 0.047(7) 0.035(6) 0.026(6) -0.018(5) 0.013(6) -0.005(5)
C1 0.046(7) 0.028(7) 0.032(6) 0.004(5) 0.013(5) -0.006(5)
C7 0.035(6) 0.034(5) 0.008(4) -0.005(4) -0.011(4) 0.015(5)
C9 0.052(7) 0.060(8) 0.017(5) -0.005(5) -0.002(5) 0.019(6)

loop_
_atom_type_symbol
_atom_type_description
_atom_type_scat_dispersion_real
_atom_type_scat_dispersion_imag
_atom_type_scat_source
C C 0.0033 0.0016 'International Tables Vol C Tables 4.2.6.8 and 6.1.1.4'
H H 0.0000 0.0000 'International Tables Vol C Tables 4.2.6.8 and 6.1.1.4'
Mn Mn 0.3368 0.7283 'International Tables Vol C Tables 4.2.6.8 and 6.1.1.4'
N N 0.0061 0.0033 'International Tables Vol C Tables 4.2.6.8 and 6.1.1.4'
O O 0.0106 0.0060 'International Tables Vol C Tables 4.2.6.8 and 6.1.1.4'

loop_
_geom_angle_atom_site_label_1
_geom_angle_atom_site_label_2
_geom_angle_atom_site_label_3
_geom_angle
_geom_angle_site_symmetry_1
_geom_angle_site_symmetry_3
O1 Mn1 O17 83.6(4) . .
O1 Mn1 O13 89.1(4) . .
O1 Mn1 N3 154.4(4) . .
O1 Mn1 N2 74.9(4) . .
O13 Mn1 O17 88.3(4) . .
O13 Mn1 N3 105.2(4) . .
O13 Mn1 N2 162.1(4) . .
N3 Mn1 O17 75.9(4) . .
N3 Mn1 N2 92.6(4) . .
N2 Mn1 O17 97.7(4) . .
N5 Mn1 O17 162.0(5) . .
N5 Mn1 O1 101.8(4) . .
N5 Mn1 O13 74.8(4) . .
N5 Mn1 N3 102.5(5) . .
N5 Mn1 N2 100.2(5) . .
O21 Mn3 O23 84.4(4) . 10_454
O21 Mn3 O22 75.6(4) . .
O19 Mn3 O23 96.6(4) . 10_454
O19 Mn3 O21 90.8(4) . .
O19 Mn3 O24 103.8(3) . 10_454
O19 Mn3 O18 88.3(4) . .
O19 Mn3 O22 165.4(4) . .
O24 Mn3 O23 73.3(4) 10_454 10_454
O24 Mn3 O21 154.5(4) 10_454 .
O24 Mn3 O22 90.8(4) 10_454 .
O18 Mn3 O23 165.6(4) . 10_454
O18 Mn3 O21 109.1(4) . .
O18 Mn3 O24 92.4(4) . 10_454
O18 Mn3 O22 91.4(4) . .
O22 Mn3 O23 87.3(4) . 10_454
O20 Mn4 O4 90.1(4) . 8_554
O20 Mn4 O16 87.5(3) . 6_554
O16 Mn4 O4 83.0(4) 6_554 8_554
N1 Mn4 O20 102.7(4) 8_554 .
N1 Mn4 O4 74.2(4) 8_554 8_554
N1 Mn4 O16 154.9(4) 8_554 6_554
N6 Mn4 O20 157.3(4) 6_554 .
N6 Mn4 O4 101.8(4) 6_554 8_554
N6 Mn4 O16 75.1(4) 6_554 6_554
N6 Mn4 N1 99.2(4) 6_554 8_554
N6 Mn4 N4 96.5(4) 6_554 .
N4 Mn4 O20 72.4(4) . .
N4 Mn4 O4 161.7(5) . 8_554
N4 Mn4 O16 101.1(5) . 6_554
N4 Mn4 N1 103.8(5) . 8_554
O2 Mn2 O8 97.3(4) . .
O2 Mn2 O3 90.3(4) . .
O2 Mn2 O12 89.6(4) . .
O2 Mn2 O5 107.9(4) . .
O2 Mn2 O9 163.4(4) . .
O8 Mn2 O9 90.6(4) . .
O3 Mn2 O8 161.8(4) . .
O3 Mn2 O5 84.8(4) . .
O3 Mn2 O9 86.5(4) . .
O12 Mn2 O8 91.0(4) . .
O12 Mn2 O3 105.7(4) . .
O12 Mn2 O5 159.8(4) . .
O12 Mn2 O9 75.6(4) . .
O5 Mn2 O8 77.1(4) . .
O5 Mn2 O9 88.0(4) . .
O6 Mn5 O7 74.2(4) 2 2
O6 Mn5 O10 87.5(4) 2 15_554
O6 Mn5 O15 108.9(4) 2 .
O6 Mn5 O11 158.4(4) 2 15_554
O7 Mn5 O10 91.1(4) 2 15_554
O7 Mn5 O11 91.2(4) 2 15_554
O15 Mn5 O7 92.9(4) . 2
O15 Mn5 O10 163.6(4) . 15_554
O15 Mn5 O11 87.3(4) . 15_554
O11 Mn5 O10 76.8(4) 15_554 15_554
O14 Mn5 O6 89.1(4) . 2
O14 Mn5 O7 162.5(4) . 2
O14 Mn5 O10 93.1(4) . 15_554
O14 Mn5 O15 87.7(4) . .
O14 Mn5 O11 106.3(4) . 15_554
C14 O20 Mn4 120.6(7) . .
C7 O6 Mn5 115.4(8) . 4
C16 O23 Mn3 112.8(9) . 12_554
C10 O17 Mn1 116.0(9) . .
C4 O4 Mn4 119.7(9) . 8_554
C1 O1 Mn1 117.3(9) . .
C15 O21 Mn3 111.2(10) . .
C14 O19 Mn3 129.7(8) . .
C15 O24 Mn3 116.2(9) . 12_554
C6 O7 Mn5 114.8(8) . 4
C8 O10 Mn5 109.4(10) . 15_454
C21 O16 Mn4 115.8(8) . 6_554
C17 O13 Mn1 120.7(9) . .
C1 O2 Mn2 132.9(10) . .
C6 O8 Mn2 109.8(9) . .
C4 O3 Mn2 132.0(10) . .
C9 O12 Mn2 112.4(8) . .
C10 O18 Mn3 130.8(9) . .
C21 O15 Mn5 125.6(9) . .
C9 O11 Mn5 101.8(10) . 15_454
C16 O22 Mn3 110.2(9) . .
C7 O5 Mn2 113.4(8) . .
C17 O14 Mn5 128.2(11) . .
C8 O9 Mn2 114.4(10) . .
C11 N3 Mn1 113.3(9) . .
C13 N3 Mn1 142.8(11) . .
C13 N3 C11 103.9(12) . .
C3 N1 Mn4 113.3(8) . 8_554
C5 N1 Mn4 141.6(10) . 8_554
C5 N1 C3 105.0(11) . .
C5 N2 Mn1 139.8(9) . .
C5 N2 C2 108.1(12) . .
C2 N2 Mn1 111.7(9) . .
C20 N6 Mn4 116.6(9) . 6_554
C20 N6 C19 103.8(11) . .
C19 N6 Mn4 139.3(10) . 6_554
C18 N5 Mn1 117.1(9) . .
C19 N5 Mn1 139.1(11) . .
C19 N5 C18 103.6(12) . .
C12 N4 Mn4 117.0(10) . .
C12 N4 C13 100.9(12) . .
C13 N4 Mn4 141.6(10) . .
N4 C12 C11 109.6(12) . .
N4 C12 C14 115.7(11) . .
C11 C12 C14 132.8(11) . .
N5 C18 C17 119.0(12) . .
C20 C18 N5 108.1(12) . .
C20 C18 C17 132.9(13) . .
N6 C20 C18 110.8(12) . .
N6 C20 C21 117.6(12) . .
C18 C20 C21 131.5(12) . .
N3 C11 C12 106.8(11) . .
N3 C11 C10 115.5(10) . .
C12 C11 C10 137.7(11) . .
O16 C21 C20 114.6(11) . .
O15 C21 O16 119.9(13) . .
O15 C21 C20 125.2(13) . .
N1 C3 C4 118.2(11) . .
N1 C3 C2 105.0(10) . .
C2 C3 C4 136.6(11) . .
O17 C10 O18 123.8(13) . .
O17 C10 C11 118.7(11) . .
O18 C10 C11 116.9(11) . .
N3 C13 N4 118.6(13) . .
N3 C13 H13 120.7 . .
N4 C13 H13 120.7 . .
O4 C4 C3 114.6(11) . .
O3 C4 O4 124.7(14) . .
O3 C4 C3 120.7(12) . .
O21 C15 O24 122.4(14) . .
O21 C15 C16 122.1(15) . .
O24 C15 C16 114.6(12) . .
N6 C19 H19 123.2 . .
N5 C19 N6 113.6(12) . .
N5 C19 H19 123.2 . .
O10 C8 O9 125.9(15) . .
O10 C8 C9 113.8(12) . .
O9 C8 C9 118.3(13) . .
O23 C16 C15 120.0(13) . .
O22 C16 O23 120.1(14) . .
O22 C16 C15 118.7(13) . .
N1 C5 N2 116.3(12) . .
N1 C5 H5 121.9 . .
N2 C5 H5 121.9 . .
O20 C14 C12 112.3(11) . .
O19 C14 O20 126.6(11) . .
O19 C14 C12 120.8(11) . .
N2 C2 C3 104.4(11) . .
N2 C2 C1 119.6(11) . .
C3 C2 C1 136.0(11) . .
O7 C6 O8 125.5(13) . .
O7 C6 C7 117.0(10) . .
O8 C6 C7 117.4(11) . .
O13 C17 C18 108.1(12) . .
O14 C17 O13 123.8(14) . .
O14 C17 C18 127.2(15) . .
O1 C1 O2 127.0(13) . .
O1 C1 C2 116.4(11) . .
O2 C1 C2 116.0(12) . .
O6 C7 O5 125.7(13) . .
O6 C7 C6 115.8(11) . .
O5 C7 C6 118.3(10) . .
O12 C9 C8 116.5(12) . .
O11 C9 O12 111.9(14) . .
O11 C9 C8 131.6(14) . .

loop_
_geom_bond_atom_site_label_1
_geom_bond_atom_site_label_2
_geom_bond_distance
_geom_bond_site_symmetry_2
Mn1 O17 2.267(10) .
Mn1 O1 2.196(10) .
Mn1 O13 2.206(14) .
Mn1 N3 2.209(12) .
Mn1 N2 2.253(12) .
Mn1 N5 2.171(13) .
Mn3 O23 2.252(10) 10_454
Mn3 O21 2.208(10) .
Mn3 O19 2.095(9) .
Mn3 O24 2.188(9) 10_454
Mn3 O18 2.133(11) .
Mn3 O22 2.235(11) .
Mn4 O20 2.211(9) .
Mn4 O4 2.266(10) 8_554
Mn4 O16 2.264(10) 6_554
Mn4 N1 2.184(11) 8_554
Mn4 N6 2.156(11) 6_554
Mn4 N4 2.177(13) .
Mn2 O2 2.054(11) .
Mn2 O8 2.229(12) .
Mn2 O3 2.165(10) .
Mn2 O12 2.152(11) .
Mn2 O5 2.176(9) .
Mn2 O9 2.305(11) .
Mn5 O6 2.171(11) 2
Mn5 O7 2.216(10) 2
Mn5 O10 2.313(12) 15_554
Mn5 O15 2.181(11) .
Mn5 O11 2.279(11) 15_554
Mn5 O14 2.072(11) .
O20 C14 1.303(15) .
O6 Mn5 2.171(11) 4
O6 C7 1.268(16) .
O23 Mn3 2.252(10) 12_554
O23 C16 1.272(17) .
O17 C10 1.214(16) .
O4 Mn4 2.266(10) 8_554
O4 C4 1.207(17) .
O1 C1 1.268(18) .
O21 C15 1.190(17) .
O19 C14 1.255(16) .
O24 Mn3 2.188(9) 12_554
O24 C15 1.294(19) .
O7 Mn5 2.216(10) 4
O7 C6 1.242(15) .
O10 Mn5 2.314(12) 15_454
O10 C8 1.227(18) .
O16 Mn4 2.264(10) 6_554
O16 C21 1.297(17) .
O13 C17 1.443(19) .
O2 C1 1.340(17) .
O8 C6 1.333(15) .
O3 C4 1.200(16) .
O12 C9 1.454(18) .
O18 C10 1.280(16) .
O15 C21 1.207(17) .
O11 Mn5 2.279(11) 15_454
O11 C9 1.27(2) .
O22 C16 1.270(19) .
O5 C7 1.273(16) .
O14 C17 1.139(18) .
O9 C8 1.230(16) .
N3 C11 1.393(17) .
N3 C13 1.27(2) .
N1 Mn4 2.184(11) 8_554
N1 C3 1.392(17) .
N1 C5 1.251(19) .
N2 C5 1.302(19) .
N2 C2 1.319(17) .
N6 Mn4 2.156(11) 6_554
N6 C20 1.324(18) .
N6 C19 1.391(18) .
N5 C18 1.403(19) .
N5 C19 1.32(2) .
N4 C12 1.358(19) .
N4 C13 1.38(2) .
C12 C11 1.419(17) .
C12 C14 1.504(17) .
C18 C20 1.362(19) .
C18 C17 1.52(2) .
C20 C21 1.54(2) .
C11 C10 1.557(18) .
C3 C4 1.522(18) .
C3 C2 1.476(18) .
C13 H13 0.9500 .
C15 C16 1.47(2) .
C19 H19 0.9500 .
C8 C9 1.49(2) .
C5 H5 0.9500 .
C2 C1 1.49(2) .
C6 C7 1.53(2) .

loop_
_geom_torsion_atom_site_label_1
_geom_torsion_atom_site_label_2
_geom_torsion_atom_site_label_3
_geom_torsion_atom_site_label_4
_geom_torsion
_geom_torsion_site_symmetry_1
Mn1 O17 C10 O18 179.0(10) .
Mn1 O17 C10 C11 8.3(15) .
Mn1 O1 C1 O2 -170.3(12) .
Mn1 O1 C1 C2 0.4(16) .
Mn1 O13 C17 O14 -171.0(11) .
Mn1 O13 C17 C18 -1.5(14) .
Mn1 N3 C11 C12 -178.8(9) .
Mn1 N3 C11 C10 3.3(13) .
Mn1 N3 C13 N4 174.6(11) .
Mn1 N2 C5 N1 179.5(11) .
Mn1 N2 C2 C3 175.8(7) .
Mn1 N2 C2 C1 -3.0(15) .
Mn1 N5 C18 C20 173.9(8) .
Mn1 N5 C18 C17 -5.8(15) .
Mn1 N5 C19 N6 -175.4(10) .
Mn3 O23 C16 O22 -163.4(10) 12_554
Mn3 O23 C16 C15 3.7(16) 12_554
Mn3 O21 C15 O24 -174.2(11) .
Mn3 O21 C15 C16 17.6(17) .
Mn3 O19 C14 O20 -134.8(11) .
Mn3 O19 C14 C12 38.0(17) .
Mn3 O24 C15 O21 172.1(11) 12_554
Mn3 O24 C15 C16 -18.9(15) 12_554
Mn3 O18 C10 O17 148.8(11) .
Mn3 O18 C10 C11 -40.3(16) .
Mn3 O22 C16 O23 168.3(10) .
Mn3 O22 C16 C15 1.0(15) .
Mn4 O20 C14 O19 169.2(10) .
Mn4 O20 C14 C12 -4.0(14) .
Mn4 O4 C4 O3 176.6(10) 8_554
Mn4 O4 C4 C3 -1.1(15) 8_554
Mn4 O16 C21 O15 -176.2(10) 6_554
Mn4 O16 C21 C20 -2.3(15) 6_554
Mn4 N1 C3 C4 -2.8(13) 8_554
Mn4 N1 C3 C2 172.3(7) 8_554
Mn4 N1 C5 N2 -171.1(11) 8_554
Mn4 N6 C20 C18 170.1(8) 6_554
Mn4 N6 C20 C21 -6.1(14) 6_554
Mn4 N6 C19 N5 -169.4(10) 6_554
Mn4 N4 C12 C11 -178.3(9) .
Mn4 N4 C12 C14 15.5(17) .
Mn4 N4 C13 N3 176.1(12) .
Mn2 O2 C1 O1 129.6(15) .
Mn2 O2 C1 C2 -41.2(18) .
Mn2 O8 C6 O7 -166.5(10) .
Mn2 O8 C6 C7 16.2(13) .
Mn2 O3 C4 O4 -147.7(12) .
Mn2 O3 C4 C3 29.8(19) .
Mn2 O12 C9 O11 167.7(10) .
Mn2 O12 C9 C8 -11.0(16) .
Mn2 O5 C7 O6 172.4(11) .
Mn2 O5 C7 C6 -12.8(14) .
Mn2 O9 C8 O10 176.7(13) .
Mn2 O9 C8 C9 13.7(18) .
Mn5 O6 C7 O5 -169.0(10) 4
Mn5 O6 C7 C6 16.0(15) 4
Mn5 O7 C6 O8 174.4(9) 4
Mn5 O7 C6 C7 -8.3(13) 4
Mn5 O10 C8 O9 170.9(13) 15_454
Mn5 O10 C8 C9 -25.5(16) 15_454
Mn5 O15 C21 O16 -147.2(11) .
Mn5 O15 C21 C20 39.5(19) .
Mn5 O11 C9 O12 -171.7(9) 15_454
Mn5 O11 C9 C8 7(2) 15_454
Mn5 O14 C17 O13 128.5(13) .
Mn5 O14 C17 C18 -39(2) .
O21 C15 C16 O23 179.1(14) .
O21 C15 C16 O22 -14(2) .
O24 C15 C16 O23 10.0(19) .
O24 C15 C16 O22 177.4(12) .
O7 C6 C7 O6 -5.1(17) .
O7 C6 C7 O5 179.5(11) .
O10 C8 C9 O12 -167.3(13) .
O10 C8 C9 O11 14(3) .
O8 C6 C7 O6 172.4(11) .
O8 C6 C7 O5 -2.9(17) .
O9 C8 C9 O12 -2(2) .
O9 C8 C9 O11 179.3(16) .
N3 C11 C10 O17 -8.1(16) .
N3 C11 C10 O18 -179.4(11) .
N1 C3 C4 O4 2.6(16) .
N1 C3 C4 O3 -175.1(11) .
N1 C3 C2 N2 4.8(13) .
N1 C3 C2 C1 -176.7(14) .
N2 C2 C1 O1 1.8(19) .
N2 C2 C1 O2 173.7(12) .
N6 C20 C21 O16 5.6(17) .
N6 C20 C21 O15 179.2(13) .
N5 C18 C20 N6 4.5(15) .
N5 C18 C20 C21 179.9(13) .
N5 C18 C17 O13 4.6(16) .
N5 C18 C17 O14 173.7(14) .
N4 C12 C11 N3 3.3(15) .
N4 C12 C11 C10 -179.5(13) .
N4 C12 C14 O20 -7.5(17) .
N4 C12 C14 O19 178.8(13) .
C12 N4 C13 N3 5.6(19) .
C12 C11 C10 O17 174.9(14) .
C12 C11 C10 O18 4(2) .
C18 N5 C19 N6 -0.8(14) .
C18 C20 C21 O16 -169.6(14) .
C18 C20 C21 O15 4(2) .
C20 N6 C19 N5 3.5(14) .
C20 C18 C17 O13 -175.0(13) .
C20 C18 C17 O14 -6(2) .
C11 N3 C13 N4 -3.6(18) .
C11 C12 C14 O20 -169.6(14) .
C11 C12 C14 O19 17(2) .
C3 N1 C5 N2 11.7(17) .
C3 C2 C1 O1 -176.5(13) .
C3 C2 C1 O2 -5(2) .
C13 N3 C11 C12 0.0(15) .
C13 N3 C11 C10 -177.8(11) .
C13 N4 C12 C11 -4.9(15) .
C13 N4 C12 C14 -171.1(13) .
C4 C3 C2 N2 178.6(13) .
C4 C3 C2 C1 -3(2) .
C19 N6 C20 C18 -4.7(14) .
C19 N6 C20 C21 179.1(11) .
C19 N5 C18 C20 -2.1(14) .
C19 N5 C18 C17 178.2(11) .
C5 N1 C3 C4 175.3(12) .
C5 N1 C3 C2 -9.5(13) .
C5 N2 C2 C3 1.5(14) .
C5 N2 C2 C1 -177.3(12) .
C14 C12 C11 N3 166.2(15) .
C14 C12 C11 C10 -17(3) .
C2 N2 C5 N1 -8.7(18) .
C2 C3 C4 O4 -170.5(13) .
C2 C3 C4 O3 12(2) .
C17 C18 C20 N6 -175.9(12) .
C17 C18 C20 C21 0(2) .

loop_
_platon_squeeze_void_nr
_platon_squeeze_void_average_x
_platon_squeeze_void_average_y
_platon_squeeze_void_average_z
_platon_squeeze_void_volume
_platon_squeeze_void_count_electrons
_platon_squeeze_void_content
1 -0.002 -0.030 -0.002 14672 6730 ' '
2 0.000 0.000 0.250 93 15 ' '
3 0.000 0.000 0.750 93 15 ' '
4 0.500 0.500 0.250 93 15 ' '
5 0.500 0.500 0.750 93 15 ' '

loop_
_twin_individual_id
_twin_individual_mass_fraction_refined
1 0.63(5)
2 0.37(5)
